data_4065155
loop_
_publ_author_name
'Wu, Yi-Ying'
'Yeh, Wen-Yann'

_publ_section_title
;
 Synthesis of the Diphosphino--Fullerene 1,2,4,15-(PPh2)2(H)2C60and Its
 Complexation with Triosmium Carbonyl Clusters
;
_journal_issue 17
_journal_name_full Organometallics
_journal_page_first 4792
_journal_paper_doi 10.1021/om200593y
_journal_volume 30
_journal_year 2011
_chemical_formula_moiety 'C105 H24 Cl2 O20 Os6 P2'
_chemical_formula_sum 'C105 H24 Cl2 O20 Os6 P2'
_chemical_formula_weight 2879.28
_chemical_name_systematic
;
 ?
;
_space_group_IT_number 2
_symmetry_cell_setting triclinic
_symmetry_space_group_name_Hall '-P 1'
_symmetry_space_group_name_H-M 'P -1'
_atom_sites_solution_hydrogens geom
_atom_sites_solution_primary direct
_atom_sites_solution_secondary difmap
_audit_creation_method SHELXL-97
_cell_angle_alpha 69.011(2)
_cell_angle_beta 88.520(2)
_cell_angle_gamma 80.585(2)
_cell_formula_units_Z 2
_cell_length_a 15.3318(5)
_cell_length_b 17.5972(5)
_cell_length_c 19.1755(6)
_cell_measurement_reflns_used 0
_cell_measurement_temperature 200(2)
_cell_measurement_theta_max 0
_cell_measurement_theta_min 0
_cell_volume 4762.1(3)
_computing_molecular_graphics 'Ortep-3 for Windows (Farrugia, 1997)'
_computing_publication_material 'WinGX publication routines (Farrugia, 1999)'
_computing_structure_refinement 'SHELXL-97 (Sheldrick, 1997)'
_computing_structure_solution 'SHELXS-86 (Sheldrick, 1986)'
_diffrn_ambient_temperature 200(2)
_diffrn_measured_fraction_theta_full 0.976
_diffrn_measured_fraction_theta_max 0.976
_diffrn_radiation_monochromator graphite
_diffrn_radiation_source 'fine-focus sealed tube'
_diffrn_radiation_type MoK\a
_diffrn_radiation_wavelength 0.71073
_diffrn_reflns_av_R_equivalents 0.0354
_diffrn_reflns_av_sigmaI/netI 0.0510
_diffrn_reflns_limit_h_max 18
_diffrn_reflns_limit_h_min -18
_diffrn_reflns_limit_k_max 20
_diffrn_reflns_limit_k_min -20
_diffrn_reflns_limit_l_max 22
_diffrn_reflns_limit_l_min -22
_diffrn_reflns_number 35853
_diffrn_reflns_theta_full 25.03
_diffrn_reflns_theta_max 25.03
_diffrn_reflns_theta_min 1.14
_exptl_absorpt_coefficient_mu 8.133
_exptl_absorpt_correction_T_max 0.4968
_exptl_absorpt_correction_T_min 0.1436
_exptl_absorpt_correction_type multi-scan
_exptl_crystal_colour black
_exptl_crystal_density_diffrn 2.008
_exptl_crystal_density_method 'not measured'
_exptl_crystal_description prism
_exptl_crystal_F_000 2668
_exptl_crystal_size_max 0.39
_exptl_crystal_size_mid 0.30
_exptl_crystal_size_min 0.10
_refine_diff_density_max 1.790
_refine_diff_density_min -1.640
_refine_diff_density_rms 0.288
_refine_ls_extinction_method none
_refine_ls_goodness_of_fit_ref 1.068
_refine_ls_hydrogen_treatment fixed
_refine_ls_matrix_type full
_refine_ls_number_parameters 1216
_refine_ls_number_reflns 16414
_refine_ls_number_restraints 0
_refine_ls_restrained_S_all 1.068
_refine_ls_R_factor_all 0.0420
_refine_ls_R_factor_gt 0.0334
_refine_ls_shift/su_max 0.002
_refine_ls_shift/su_mean 0.000
_refine_ls_structure_factor_coef Fsqd
_refine_ls_weighting_details 'calc w=1/[\s^2^(Fo^2^)+(0.0619P)^2^+0.0141P] where P=(Fo^2^+2Fc^2^)/3'
_refine_ls_weighting_scheme calc
_refine_ls_wR_factor_gt 0.1014
_refine_ls_wR_factor_ref 0.1054
_reflns_number_gt 13551
_reflns_number_total 16414
_reflns_threshold_expression >2sigma(I)
_cod_data_source_file om200593y_si_001.cif
_cod_data_source_block a11323
_cod_database_code 4065155

loop_
_symmetry_equiv_pos_as_xyz
'x, y, z'
'-x, -y, -z'

loop_
_atom_site_label
_atom_site_type_symbol
_atom_site_fract_x
_atom_site_fract_y
_atom_site_fract_z
_atom_site_U_iso_or_equiv
_atom_site_adp_type
_atom_site_occupancy
_atom_site_symmetry_multiplicity
_atom_site_calc_flag
_atom_site_refinement_flags
C1 C 0.7111(5) 0.2801(5) 0.6003(5) 0.036(2) Uani 1 1 d .
C2 C 0.6512(6) 0.4437(6) 0.5333(5) 0.046(2) Uani 1 1 d .
C3 C 0.7793(5) 0.4498(6) 0.4267(5) 0.037(2) Uani 1 1 d .
C4 C 0.8673(5) 0.1844(5) 0.5705(4) 0.0280(18) Uani 1 1 d .
C5 C 0.9642(5) 0.3777(5) 0.4402(5) 0.0323(19) Uani 1 1 d .
C6 C 1.0364(5) 0.2322(5) 0.5500(5) 0.038(2) Uani 1 1 d .
C7 C 0.9998(5) 0.3591(5) 0.6443(5) 0.039(2) Uani 1 1 d .
C8 C 0.8735(5) 0.2606(6) 0.6797(5) 0.039(2) Uani 1 1 d .
C9 C 0.8131(6) 0.4207(6) 0.6653(5) 0.041(2) Uani 1 1 d .
C10 C 0.8879(6) 0.4741(6) 0.5296(5) 0.040(2) Uani 1 1 d .
C11 C 0.6313(5) 0.2836(5) -0.0635(4) 0.0288(18) Uani 1 1 d .
C12 C 0.4756(5) 0.2139(5) -0.0653(5) 0.0352(19) Uani 1 1 d .
C13 C 0.5595(5) 0.0689(5) 0.0383(4) 0.0288(18) Uani 1 1 d .
C14 C 0.7407(5) 0.0118(5) 0.0679(5) 0.0325(19) Uani 1 1 d .
C15 C 0.8722(5) 0.0499(5) -0.0342(4) 0.0334(19) Uani 1 1 d .
C16 C 0.8151(5) 0.2147(6) -0.0687(5) 0.036(2) Uani 1 1 d .
C17 C 0.6603(5) -0.0007(6) -0.0602(5) 0.0333(19) Uani 1 1 d .
C18 C 0.7581(5) 0.0684(5) -0.1771(5) 0.0319(18) Uani 1 1 d .
C19 C 0.5658(6) 0.1288(5) -0.1796(5) 0.037(2) Uani 1 1 d .
C20 C 0.6871(5) 0.2267(5) -0.1795(4) 0.0299(18) Uani 1 1 d .
C21 C 0.5713(5) 0.2622(5) 0.4998(4) 0.0326(19) Uani 1 1 d .
C22 C 0.5906(6) 0.1770(5) 0.5222(5) 0.042(2) Uani 1 1 d .
H22 H 0.6423 0.1523 0.5050 0.051 Uiso 1 1 calc R
C23 C 0.5357(8) 0.1271(6) 0.5694(5) 0.064(3) Uani 1 1 d .
H23 H 0.5494 0.0688 0.5837 0.077 Uiso 1 1 calc R
C24 C 0.4608(7) 0.1628(8) 0.5953(6) 0.077(4) Uani 1 1 d .
H24 H 0.4222 0.1294 0.6268 0.092 Uiso 1 1 calc R
C25 C 0.4432(7) 0.2468(8) 0.5751(6) 0.083(4) Uani 1 1 d .
H25 H 0.3935 0.2713 0.5948 0.099 Uiso 1 1 calc R
C26 C 0.4969(6) 0.2971(6) 0.5262(6) 0.058(3) Uani 1 1 d .
H26 H 0.4822 0.3554 0.5110 0.070 Uiso 1 1 calc R
C27 C 0.5639(4) 0.4110(5) 0.3731(4) 0.0292(18) Uani 1 1 d .
C28 C 0.5783(6) 0.4911(5) 0.3400(6) 0.055(3) Uani 1 1 d .
H28 H 0.6287 0.5065 0.3558 0.066 Uiso 1 1 calc R
C29 C 0.5232(7) 0.5489(6) 0.2858(7) 0.074(4) Uani 1 1 d .
H29 H 0.5351 0.6036 0.2633 0.089 Uiso 1 1 calc R
C30 C 0.4486(6) 0.5261(6) 0.2637(6) 0.058(3) Uani 1 1 d .
H30 H 0.4095 0.5658 0.2256 0.070 Uiso 1 1 calc R
C31 C 0.4308(6) 0.4482(6) 0.2957(5) 0.041(2) Uani 1 1 d .
H31 H 0.3791 0.4339 0.2808 0.049 Uiso 1 1 calc R
C32 C 0.4875(5) 0.3911(5) 0.3492(5) 0.039(2) Uani 1 1 d .
H32 H 0.4753 0.3363 0.3710 0.047 Uiso 1 1 calc R
C33 C 0.4829(4) 0.3228(4) 0.0653(4) 0.0223(16) Uani 1 1 d .
C34 C 0.4547(5) 0.3508(5) 0.1228(5) 0.0326(19) Uani 1 1 d .
H34 H 0.4696 0.3163 0.1732 0.039 Uiso 1 1 calc R
C35 C 0.4044(5) 0.4294(5) 0.1067(5) 0.044(2) Uani 1 1 d .
H35 H 0.3848 0.4478 0.1462 0.052 Uiso 1 1 calc R
C36 C 0.3832(5) 0.4805(5) 0.0331(5) 0.043(2) Uani 1 1 d .
H36 H 0.3498 0.5341 0.0221 0.052 Uiso 1 1 calc R
C37 C 0.4107(5) 0.4531(5) -0.0239(5) 0.043(2) Uani 1 1 d .
H37 H 0.3958 0.4879 -0.0743 0.052 Uiso 1 1 calc R
C38 C 0.4606(5) 0.3743(5) -0.0081(4) 0.0341(19) Uani 1 1 d .
H38 H 0.4793 0.3560 -0.0479 0.041 Uiso 1 1 calc R
C39 C 0.4619(4) 0.1571(4) 0.1447(4) 0.0240(16) Uani 1 1 d .
C40 C 0.3731(5) 0.1881(6) 0.1340(5) 0.046(2) Uani 1 1 d .
H40 H 0.3527 0.2406 0.0970 0.056 Uiso 1 1 calc R
C41 C 0.3119(6) 0.1405(8) 0.1790(7) 0.062(3) Uani 1 1 d .
H41 H 0.2503 0.1617 0.1722 0.075 Uiso 1 1 calc R
C42 C 0.3403(7) 0.0655(7) 0.2311(6) 0.061(3) Uani 1 1 d .
H42 H 0.2990 0.0347 0.2615 0.073 Uiso 1 1 calc R
C43 C 0.4282(7) 0.0339(6) 0.2403(5) 0.047(2) Uani 1 1 d .
H43 H 0.4476 -0.0196 0.2763 0.057 Uiso 1 1 calc R
C44 C 0.4890(6) 0.0781(5) 0.1985(5) 0.038(2) Uani 1 1 d .
H44 H 0.5501 0.0552 0.2059 0.046 Uiso 1 1 calc R
C45 C 0.7018(4) 0.2769(4) 0.3762(4) 0.0218(15) Uani 1 1 d .
C46 C 0.7835(4) 0.2195(4) 0.4191(4) 0.0200(15) Uani 1 1 d .
C47 C 0.7972(4) 0.1374(4) 0.4402(4) 0.0206(15) Uani 1 1 d .
C48 C 0.7380(4) 0.0968(4) 0.4103(4) 0.0210(15) Uani 1 1 d .
C49 C 0.6692(4) 0.1433(4) 0.3604(4) 0.0215(15) Uani 1 1 d .
C50 C 0.6452(5) 0.2355(4) 0.3402(4) 0.0269(17) Uani 1 1 d .
H50 H 0.5853 0.2434 0.3610 0.032 Uiso 1 1 calc R
C51 C 0.6286(4) 0.2664(4) 0.2592(4) 0.0226(16) Uani 1 1 d .
C52 C 0.6435(4) 0.3504(4) 0.2091(4) 0.0227(16) Uani 1 1 d .
H52 H 0.5878 0.3919 0.1977 0.027 Uiso 1 1 calc R
C53 C 0.7177(4) 0.3775(4) 0.2429(4) 0.0214(15) Uani 1 1 d .
C54 C 0.7440(4) 0.3429(4) 0.3166(4) 0.0217(15) Uani 1 1 d .
C55 C 0.8332(4) 0.3379(4) 0.3384(4) 0.0200(15) Uani 1 1 d .
C56 C 0.8561(4) 0.2650(4) 0.4080(4) 0.0202(15) Uani 1 1 d .
C57 C 0.9480(4) 0.2204(4) 0.4178(4) 0.0262(17) Uani 1 1 d .
C58 C 0.9584(4) 0.1293(4) 0.4348(4) 0.0233(16) Uani 1 1 d .
C59 C 0.8862(5) 0.0905(4) 0.4476(4) 0.0234(16) Uani 1 1 d .
C60 C 0.8819(5) 0.0222(4) 0.4221(4) 0.0253(16) Uani 1 1 d .
C61 C 0.7912(5) 0.0264(4) 0.3993(4) 0.0231(16) Uani 1 1 d .
C62 C 0.7734(4) 0.0067(4) 0.3372(4) 0.0228(16) Uani 1 1 d .
C64 C 0.6518(4) 0.1234(4) 0.2970(4) 0.0205(15) Uani 1 1 d .
C65 C 0.6191(5) 0.2022(5) 0.2349(4) 0.0303(18) Uani 1 1 d .
C66 C 0.6381(4) 0.2079(4) 0.1533(4) 0.0178(14) Uani 1 1 d .
C67 C 0.6867(4) 0.2803(4) 0.1148(4) 0.0226(16) Uani 1 1 d .
C68 C 0.7078(4) 0.1347(4) 0.1521(4) 0.0202(15) Uani 1 1 d .
C69 C 0.7314(4) 0.0643(4) 0.2106(4) 0.0214(15) Uani 1 1 d .
C70 C 0.8213(4) 0.0185(4) 0.2174(4) 0.0212(15) Uani 1 1 d .
C71 C 0.8465(4) -0.0172(4) 0.2948(4) 0.0233(16) Uani 1 1 d .
C72 C 0.9347(5) -0.0232(4) 0.3182(4) 0.0242(16) Uani 1 1 d .
C73 C 0.9519(5) -0.0026(4) 0.3825(4) 0.0250(16) Uani 1 1 d .
C74 C 1.0271(4) 0.0412(4) 0.3670(4) 0.0248(17) Uani 1 1 d .
C75 C 1.0310(4) 0.1067(5) 0.3914(4) 0.0258(17) Uani 1 1 d .
C76 C 1.0602(4) 0.1800(5) 0.3426(4) 0.0236(16) Uani 1 1 d .
C77 C 1.0878(4) 0.1861(5) 0.2703(4) 0.0250(16) Uani 1 1 d .
C78 C 1.0845(4) 0.1186(5) 0.2459(4) 0.0264(17) Uani 1 1 d .
C79 C 1.0549(4) 0.0477(4) 0.2925(4) 0.0235(16) Uani 1 1 d .
C80 C 0.9985(4) 0.0083(4) 0.2622(4) 0.0237(16) Uani 1 1 d .
C81 C 0.9731(4) 0.0421(4) 0.1866(4) 0.0233(16) Uani 1 1 d .
C82 C 1.0033(4) 0.1150(5) 0.1383(4) 0.0273(17) Uani 1 1 d .
C83 C 1.0591(4) 0.1521(4) 0.1681(4) 0.0224(16) Uani 1 1 d .
C84 C 1.0456(4) 0.2412(4) 0.1445(4) 0.0233(16) Uani 1 1 d .
C85 C 1.0644(4) 0.2612(5) 0.2091(4) 0.0260(17) Uani 1 1 d .
C86 C 1.0129(4) 0.3283(5) 0.2210(4) 0.0261(17) Uani 1 1 d .
C87 C 0.9853(4) 0.3216(4) 0.2947(4) 0.0234(16) Uani 1 1 d .
C88 C 1.0090(4) 0.2505(4) 0.3543(4) 0.0220(15) Uani 1 1 d .
C89 C 0.8947(4) 0.3681(4) 0.2869(4) 0.0218(15) Uani 1 1 d .
C90 C 0.8692(5) 0.4016(4) 0.2098(4) 0.0255(16) Uani 1 1 d .
C91 C 0.7805(5) 0.4043(4) 0.1882(4) 0.0239(16) Uani 1 1 d .
C92 C 0.7634(5) 0.3840(4) 0.1247(4) 0.0224(16) Uani 1 1 d .
C93 C 0.8325(4) 0.3605(4) 0.0843(4) 0.0229(16) Uani 1 1 d .
C94 C 0.9238(4) 0.3584(4) 0.1062(4) 0.0241(16) Uani 1 1 d .
C95 C 0.9406(4) 0.3778(4) 0.1673(4) 0.0223(16) Uani 1 1 d .
C96 C 0.9778(4) 0.2880(4) 0.0943(4) 0.0241(16) Uani 1 1 d .
C97 C 0.9204(4) 0.2494(5) 0.0639(4) 0.0243(16) Uani 1 1 d .
C98 C 0.8312(4) 0.2966(4) 0.0573(4) 0.0194(15) Uani 1 1 d .
C99 C 0.7586(4) 0.2547(4) 0.0745(4) 0.0225(16) Uani 1 1 d .
C100 C 0.6874(4) 0.3441(4) 0.1383(4) 0.0177(14) Uani 1 1 d .
C101 C 0.8818(4) 0.0448(4) 0.1640(4) 0.0243(16) Uani 1 1 d .
C102 C 0.9342(4) 0.1646(4) 0.0843(4) 0.0223(16) Uani 1 1 d .
C103 C 0.8587(5) 0.1189(4) 0.0938(4) 0.0266(17) Uani 1 1 d .
C104 C 0.7676(4) 0.1656(4) 0.0894(4) 0.0188(15) Uani 1 1 d .
C105 C 0.7024(4) 0.0553(4) 0.2862(4) 0.0199(15) Uani 1 1 d .
C106 C 0.7125(12) 0.7691(10) 0.2409(11) 0.139(7) Uani 1 1 d .
H10A H 0.6611 0.8037 0.2082 0.167 Uiso 1 1 calc R
H10B H 0.7622 0.7654 0.2075 0.167 Uiso 1 1 calc R
O1 O 0.6876(4) 0.2296(4) 0.6516(3) 0.0466(16) Uani 1 1 d .
O2 O 0.6006(4) 0.4918(4) 0.5447(4) 0.067(2) Uani 1 1 d .
O3 O 0.7983(4) 0.5014(4) 0.3756(4) 0.0459(15) Uani 1 1 d .
O4 O 0.8415(4) 0.1275(3) 0.6071(3) 0.0362(13) Uani 1 1 d .
O5 O 0.9931(4) 0.4325(4) 0.4026(3) 0.0436(15) Uani 1 1 d .
O6 O 1.1055(4) 0.2060(4) 0.5756(4) 0.064(2) Uani 1 1 d .
O7 O 1.0675(4) 0.3559(4) 0.6689(4) 0.063(2) Uani 1 1 d .
O8 O 0.8724(4) 0.1987(4) 0.7285(4) 0.0499(16) Uani 1 1 d .
O9 O 0.7741(4) 0.4537(4) 0.6997(4) 0.0605(19) Uani 1 1 d .
O10 O 0.8927(4) 0.5392(4) 0.4880(4) 0.0488(16) Uani 1 1 d .
O11 O 0.6542(4) 0.3453(3) -0.0890(3) 0.0352(13) Uani 1 1 d .
O12 O 0.4095(4) 0.2348(5) -0.0995(4) 0.064(2) Uani 1 1 d .
O13 O 0.5387(4) 0.0066(3) 0.0705(3) 0.0387(14) Uani 1 1 d .
O14 O 0.7260(4) -0.0484(3) 0.1084(3) 0.0403(14) Uani 1 1 d .
O15 O 0.9276(4) 0.0111(4) -0.0532(4) 0.0569(19) Uani 1 1 d .
O16 O 0.8424(4) 0.2704(4) -0.1082(3) 0.0444(15) Uani 1 1 d .
O17 O 0.6539(4) -0.0689(3) -0.0288(3) 0.0406(14) Uani 1 1 d .
O18 O 0.8096(4) 0.0412(4) -0.2101(4) 0.0513(17) Uani 1 1 d .
O19 O 0.5039(4) 0.1392(4) -0.2142(4) 0.0579(18) Uani 1 1 d .
O20 O 0.6957(4) 0.2903(4) -0.2177(3) 0.0461(16) Uani 1 1 d .
P1 P 0.64309(12) 0.33014(12) 0.44030(11) 0.0234(4) Uani 1 1 d .
P2 P 0.54142(11) 0.21685(11) 0.08736(10) 0.0204(4) Uani 1 1 d .
Os1 Os 0.739737(19) 0.367135(19) 0.512181(17) 0.02654(9) Uani 1 1 d .
Os2 Os 0.918552(18) 0.279102(18) 0.504497(16) 0.02423(8) Uani 1 1 d .
Os3 Os 0.88227(2) 0.367514(19) 0.605952(18) 0.02924(9) Uani 1 1 d .
Os4 Os 0.587805(17) 0.178461(18) -0.015474(16) 0.02145(8) Uani 1 1 d .
Os5 Os 0.777903(17) 0.113374(18) 0.000504(16) 0.02210(8) Uani 1 1 d .
Os6 Os 0.672228(18) 0.112896(18) -0.121501(16) 0.02414(8) Uani 1 1 d .
Cl1 Cl 0.6893(5) 0.6811(3) 0.2765(4) 0.219(4) Uani 1 1 d .
Cl2 Cl 0.7407(4) 0.8236(3) 0.2932(3) 0.1449(19) Uani 1 1 d .

loop_
_atom_site_aniso_label
_atom_site_aniso_U_11
_atom_site_aniso_U_22
_atom_site_aniso_U_33
_atom_site_aniso_U_23
_atom_site_aniso_U_13
_atom_site_aniso_U_12
C1 0.039(4) 0.048(5) 0.025(5) -0.021(4) -0.007(4) 0.005(4)
C2 0.050(5) 0.045(5) 0.047(6) -0.027(5) -0.011(4) 0.008(5)
C3 0.034(4) 0.040(5) 0.040(5) -0.022(5) -0.003(4) 0.005(4)
C4 0.026(4) 0.038(5) 0.019(4) -0.014(4) -0.002(3) 0.008(4)
C5 0.031(4) 0.043(5) 0.032(5) -0.025(4) -0.005(4) -0.006(4)
C6 0.041(5) 0.036(5) 0.030(5) -0.002(4) -0.001(4) -0.012(4)
C7 0.032(4) 0.047(5) 0.038(5) -0.017(4) 0.000(4) -0.005(4)
C8 0.035(4) 0.050(6) 0.038(5) -0.023(5) -0.003(4) -0.007(4)
C9 0.046(5) 0.046(5) 0.044(6) -0.031(5) 0.006(4) -0.013(4)
C10 0.042(5) 0.051(6) 0.036(5) -0.028(5) -0.003(4) -0.001(4)
C11 0.023(4) 0.040(5) 0.020(4) -0.013(4) -0.005(3) 0.009(4)
C12 0.032(4) 0.042(5) 0.034(5) -0.021(4) -0.007(4) 0.007(4)
C13 0.025(4) 0.046(5) 0.025(4) -0.026(4) 0.004(3) -0.002(4)
C14 0.034(4) 0.038(5) 0.027(5) -0.018(4) -0.008(4) 0.004(4)
C15 0.027(4) 0.050(5) 0.025(4) -0.019(4) -0.008(3) 0.002(4)
C16 0.029(4) 0.051(6) 0.030(5) -0.022(4) -0.004(4) 0.004(4)
C17 0.030(4) 0.047(5) 0.034(5) -0.031(4) -0.005(4) 0.004(4)
C18 0.039(4) 0.029(4) 0.031(5) -0.011(4) 0.001(4) -0.010(4)
C19 0.045(5) 0.036(5) 0.029(5) -0.015(4) -0.004(4) 0.000(4)
C20 0.037(4) 0.034(5) 0.020(4) -0.017(4) -0.005(3) 0.010(4)
C21 0.029(4) 0.043(5) 0.022(4) -0.010(4) 0.004(3) 0.002(4)
C22 0.045(5) 0.041(5) 0.039(5) -0.014(4) 0.017(4) -0.007(4)
C23 0.103(9) 0.045(6) 0.037(6) -0.003(5) 0.024(6) -0.020(6)
C24 0.052(6) 0.091(9) 0.058(8) 0.012(7) 0.021(6) -0.020(6)
C25 0.048(6) 0.096(10) 0.061(8) 0.010(7) 0.027(6) 0.016(6)
C26 0.034(5) 0.062(6) 0.053(6) -0.001(5) 0.016(5) 0.017(5)
C27 0.021(3) 0.036(5) 0.032(5) -0.018(4) 0.001(3) 0.006(3)
C28 0.039(5) 0.035(5) 0.079(8) -0.008(5) -0.019(5) -0.001(4)
C29 0.054(6) 0.036(6) 0.099(10) 0.012(6) -0.027(6) 0.003(5)
C30 0.041(5) 0.057(7) 0.057(7) -0.009(5) -0.016(5) 0.023(5)
C31 0.042(5) 0.049(6) 0.030(5) -0.015(4) -0.010(4) 0.002(4)
C32 0.032(4) 0.042(5) 0.043(5) -0.018(4) -0.007(4) 0.005(4)
C33 0.016(3) 0.022(4) 0.028(4) -0.011(3) -0.003(3) 0.002(3)
C34 0.029(4) 0.032(4) 0.034(5) -0.015(4) -0.015(3) 0.011(3)
C35 0.039(4) 0.045(5) 0.054(6) -0.034(5) -0.016(4) 0.015(4)
C36 0.036(4) 0.033(5) 0.057(6) -0.020(5) -0.008(4) 0.013(4)
C37 0.046(5) 0.037(5) 0.033(5) -0.005(4) -0.007(4) 0.016(4)
C38 0.031(4) 0.039(5) 0.027(5) -0.012(4) 0.002(3) 0.009(4)
C39 0.021(3) 0.030(4) 0.026(4) -0.016(3) 0.004(3) -0.005(3)
C40 0.029(4) 0.059(6) 0.054(6) -0.024(5) 0.003(4) -0.005(4)
C41 0.027(5) 0.092(9) 0.091(9) -0.056(8) 0.019(5) -0.024(5)
C42 0.069(7) 0.077(8) 0.064(8) -0.046(7) 0.034(6) -0.047(7)
C43 0.072(7) 0.046(5) 0.031(5) -0.017(4) 0.008(5) -0.027(5)
C44 0.040(5) 0.046(5) 0.034(5) -0.017(4) 0.008(4) -0.019(4)
C45 0.023(3) 0.024(4) 0.014(4) -0.006(3) 0.000(3) 0.005(3)
C46 0.024(3) 0.024(4) 0.004(3) 0.001(3) 0.002(3) 0.003(3)
C47 0.025(3) 0.022(4) 0.011(4) -0.005(3) 0.001(3) 0.002(3)
C48 0.023(3) 0.018(4) 0.014(4) 0.000(3) -0.001(3) 0.006(3)
C49 0.022(3) 0.025(4) 0.017(4) -0.008(3) 0.007(3) -0.004(3)
C50 0.038(4) 0.022(4) 0.019(4) -0.007(3) -0.004(3) 0.003(3)
C51 0.010(3) 0.028(4) 0.028(4) -0.010(3) -0.002(3) 0.002(3)
C52 0.026(4) 0.018(4) 0.020(4) -0.006(3) -0.003(3) 0.004(3)
C53 0.018(3) 0.021(4) 0.022(4) -0.008(3) -0.005(3) 0.007(3)
C54 0.019(3) 0.021(4) 0.025(4) -0.012(3) 0.002(3) 0.005(3)
C55 0.027(3) 0.013(3) 0.017(4) -0.004(3) -0.007(3) 0.005(3)
C56 0.027(4) 0.021(4) 0.012(4) -0.008(3) -0.001(3) 0.001(3)
C57 0.026(4) 0.027(4) 0.020(4) -0.008(3) -0.013(3) 0.011(3)
C58 0.020(3) 0.026(4) 0.022(4) -0.012(3) -0.013(3) 0.011(3)
C59 0.031(4) 0.022(4) 0.010(4) -0.002(3) -0.011(3) 0.010(3)
C60 0.029(4) 0.022(4) 0.017(4) 0.000(3) -0.004(3) 0.004(3)
C61 0.030(4) 0.018(4) 0.015(4) 0.000(3) 0.000(3) 0.001(3)
C62 0.029(4) 0.010(3) 0.023(4) 0.001(3) -0.001(3) 0.001(3)
C64 0.015(3) 0.029(4) 0.018(4) -0.010(3) 0.003(3) -0.001(3)
C65 0.042(4) 0.033(4) 0.012(4) -0.009(3) -0.007(3) 0.007(4)
C66 0.023(3) 0.018(3) 0.008(3) -0.004(3) -0.004(3) 0.007(3)
C67 0.014(3) 0.023(4) 0.023(4) -0.003(3) -0.009(3) 0.007(3)
C68 0.021(3) 0.021(4) 0.023(4) -0.014(3) -0.003(3) -0.001(3)
C69 0.022(3) 0.022(4) 0.019(4) -0.007(3) -0.006(3) 0.000(3)
C70 0.023(3) 0.020(4) 0.025(4) -0.016(3) -0.006(3) 0.005(3)
C71 0.023(3) 0.015(3) 0.030(4) -0.009(3) -0.003(3) 0.005(3)
C72 0.032(4) 0.015(4) 0.019(4) -0.004(3) -0.007(3) 0.010(3)
C73 0.031(4) 0.019(4) 0.022(4) -0.007(3) -0.008(3) 0.008(3)
C74 0.017(3) 0.032(4) 0.020(4) -0.011(3) -0.011(3) 0.017(3)
C75 0.018(3) 0.034(4) 0.023(4) -0.012(4) -0.010(3) 0.009(3)
C76 0.011(3) 0.033(4) 0.026(4) -0.014(4) -0.007(3) 0.005(3)
C77 0.013(3) 0.037(4) 0.026(4) -0.014(4) -0.003(3) 0.001(3)
C78 0.010(3) 0.039(5) 0.028(4) -0.012(4) -0.003(3) 0.004(3)
C79 0.019(3) 0.026(4) 0.021(4) -0.010(3) -0.010(3) 0.013(3)
C80 0.018(3) 0.024(4) 0.030(4) -0.017(3) -0.006(3) 0.011(3)
C81 0.023(3) 0.031(4) 0.019(4) -0.016(3) 0.003(3) 0.003(3)
C82 0.022(3) 0.041(5) 0.020(4) -0.016(4) 0.010(3) 0.001(3)
C83 0.013(3) 0.030(4) 0.026(4) -0.013(3) 0.002(3) -0.001(3)
C84 0.017(3) 0.031(4) 0.023(4) -0.013(3) 0.005(3) -0.001(3)
C85 0.011(3) 0.040(4) 0.026(4) -0.011(4) 0.001(3) -0.004(3)
C86 0.020(3) 0.031(4) 0.030(4) -0.011(4) 0.002(3) -0.010(3)
C87 0.016(3) 0.028(4) 0.030(4) -0.014(4) -0.001(3) -0.005(3)
C88 0.020(3) 0.025(4) 0.023(4) -0.013(3) -0.004(3) 0.003(3)
C89 0.026(3) 0.019(4) 0.023(4) -0.013(3) -0.003(3) 0.002(3)
C90 0.025(4) 0.024(4) 0.026(4) -0.007(3) 0.001(3) -0.003(3)
C91 0.032(4) 0.017(4) 0.019(4) -0.005(3) -0.004(3) 0.003(3)
C92 0.032(4) 0.010(3) 0.017(4) 0.001(3) -0.005(3) 0.006(3)
C93 0.022(3) 0.022(4) 0.019(4) -0.001(3) -0.002(3) -0.001(3)
C94 0.023(3) 0.023(4) 0.024(4) -0.003(3) 0.005(3) -0.008(3)
C95 0.022(3) 0.025(4) 0.023(4) -0.009(3) 0.006(3) -0.011(3)
C96 0.023(3) 0.029(4) 0.020(4) -0.008(3) 0.011(3) -0.010(3)
C97 0.020(3) 0.038(4) 0.014(4) -0.009(3) 0.007(3) -0.003(3)
C98 0.024(3) 0.023(4) 0.006(3) -0.001(3) -0.003(3) -0.001(3)
C99 0.022(3) 0.029(4) 0.011(4) -0.004(3) -0.005(3) 0.005(3)
C100 0.017(3) 0.013(3) 0.019(4) -0.005(3) -0.007(3) 0.007(3)
C101 0.025(4) 0.018(4) 0.030(4) -0.015(3) -0.010(3) 0.012(3)
C102 0.017(3) 0.034(4) 0.016(4) -0.013(3) 0.005(3) 0.003(3)
C103 0.030(4) 0.027(4) 0.020(4) -0.011(3) -0.006(3) 0.008(3)
C104 0.019(3) 0.023(4) 0.017(4) -0.011(3) 0.000(3) 0.000(3)
C105 0.023(3) 0.021(4) 0.019(4) -0.011(3) -0.001(3) -0.005(3)
C106 0.133(14) 0.116(14) 0.20(2) -0.073(14) -0.025(14) -0.052(12)
O1 0.043(3) 0.062(4) 0.029(4) -0.012(3) -0.002(3) -0.003(3)
O2 0.060(4) 0.066(5) 0.080(6) -0.048(4) 0.004(4) 0.023(4)
O3 0.044(3) 0.038(4) 0.050(4) -0.010(3) -0.005(3) -0.005(3)
O4 0.043(3) 0.032(3) 0.030(3) -0.009(3) 0.004(3) 0.001(3)
O5 0.050(4) 0.045(4) 0.038(4) -0.011(3) 0.006(3) -0.025(3)
O6 0.038(4) 0.062(4) 0.075(5) -0.006(4) -0.027(4) 0.001(3)
O7 0.050(4) 0.073(5) 0.064(5) -0.016(4) -0.015(4) -0.019(4)
O8 0.063(4) 0.045(4) 0.039(4) -0.011(3) 0.001(3) -0.010(3)
O9 0.064(4) 0.065(5) 0.073(5) -0.052(4) 0.023(4) -0.009(4)
O10 0.065(4) 0.036(4) 0.045(4) -0.013(3) -0.009(3) -0.011(3)
O11 0.047(3) 0.029(3) 0.031(3) -0.012(3) 0.005(3) -0.008(3)
O12 0.043(4) 0.090(5) 0.062(5) -0.038(4) -0.027(3) 0.009(4)
O13 0.042(3) 0.035(3) 0.044(4) -0.016(3) 0.013(3) -0.015(3)
O14 0.056(4) 0.022(3) 0.037(4) -0.002(3) -0.011(3) -0.008(3)
O15 0.038(3) 0.073(5) 0.070(5) -0.050(4) -0.003(3) 0.019(3)
O16 0.045(3) 0.048(4) 0.034(4) -0.005(3) 0.004(3) -0.014(3)
O17 0.054(4) 0.026(3) 0.039(4) -0.009(3) 0.003(3) -0.007(3)
O18 0.049(4) 0.057(4) 0.063(5) -0.042(4) 0.026(3) -0.007(3)
O19 0.052(4) 0.069(5) 0.054(5) -0.024(4) -0.021(4) -0.007(4)
O20 0.072(4) 0.030(3) 0.034(4) -0.011(3) 0.002(3) -0.002(3)
P1 0.0238(9) 0.0265(10) 0.0201(10) -0.0119(8) -0.0016(8) 0.0044(8)
P2 0.0185(8) 0.0245(10) 0.0180(10) -0.0096(8) -0.0020(7) 0.0024(7)
Os1 0.02769(15) 0.02913(17) 0.02474(18) -0.01579(14) -0.00397(13) 0.00486(13)
Os2 0.02575(15) 0.02720(17) 0.01947(16) -0.01094(13) -0.00502(12) 0.00323(12)
Os3 0.03342(17) 0.03337(18) 0.02533(18) -0.01652(15) -0.00249(13) -0.00334(14)
Os4 0.02000(14) 0.02695(17) 0.01756(16) -0.01088(13) -0.00209(11) 0.00277(12)
Os5 0.02089(14) 0.02660(16) 0.01970(16) -0.01228(13) -0.00219(12) 0.00325(12)
Os6 0.02531(15) 0.02945(17) 0.01960(16) -0.01370(13) -0.00157(12) 0.00183(13)
Cl1 0.297(9) 0.104(4) 0.223(7) -0.001(4) -0.096(7) -0.063(5)
Cl2 0.170(4) 0.173(5) 0.119(4) -0.062(4) 0.013(3) -0.087(4)

loop_
_atom_type_symbol
_atom_type_description
_atom_type_scat_dispersion_real
_atom_type_scat_dispersion_imag
_atom_type_scat_source
C C 0.0033 0.0016 'International Tables Vol C Tables 4.2.6.8 and 6.1.1.4'
H H 0.0000 0.0000 'International Tables Vol C Tables 4.2.6.8 and 6.1.1.4'
O O 0.0106 0.0060 'International Tables Vol C Tables 4.2.6.8 and 6.1.1.4'
P P 0.1023 0.0942 'International Tables Vol C Tables 4.2.6.8 and 6.1.1.4'
Os Os -1.2165 7.6030 'International Tables Vol C Tables 4.2.6.8 and 6.1.1.4'
Cl Cl 0.1484 0.1585 'International Tables Vol C Tables 4.2.6.8 and 6.1.1.4'
S S 0.1246 0.1234 'International Tables Vol C Tables 4.2.6.8 and 6.1.1.4'

loop_
_geom_angle_atom_site_label_1
_geom_angle_atom_site_label_2
_geom_angle_atom_site_label_3
_geom_angle
O1 C1 Os1 175.1(7)
O2 C2 Os1 177.2(9)
O3 C3 Os1 176.3(7)
O4 C4 Os2 176.3(6)
O5 C5 Os2 177.4(7)
O6 C6 Os2 178.8(8)
O7 C7 Os3 177.0(8)
O8 C8 Os3 173.7(8)
O9 C9 Os3 177.9(8)
O10 C10 Os3 175.3(8)
O11 C11 Os4 177.0(7)
O12 C12 Os4 175.9(7)
O13 C13 Os4 176.4(6)
O14 C14 Os5 174.6(7)
O15 C15 Os5 178.5(8)
O16 C16 Os5 175.3(7)
O17 C17 Os6 175.1(7)
O18 C18 Os6 179.6(8)
O19 C19 Os6 179.0(9)
O20 C20 Os6 174.4(7)
C22 C21 C26 118.8(8)
C22 C21 P1 122.8(6)
C26 C21 P1 118.4(7)
C21 C22 C23 121.2(8)
C21 C22 H22 119.4
C23 C22 H22 119.4
C24 C23 C22 119.6(10)
C24 C23 H23 120.2
C22 C23 H23 120.2
C25 C24 C23 119.2(10)
C25 C24 H24 120.4
C23 C24 H24 120.4
C24 C25 C26 121.2(10)
C24 C25 H25 119.4
C26 C25 H25 119.4
C21 C26 C25 120.0(10)
C21 C26 H26 120.0
C25 C26 H26 120.0
C28 C27 C32 117.0(8)
C28 C27 P1 122.8(6)
C32 C27 P1 120.1(6)
C29 C28 C27 122.5(9)
C29 C28 H28 118.8
C27 C28 H28 118.8
C28 C29 C30 118.4(9)
C28 C29 H29 120.8
C30 C29 H29 120.8
C31 C30 C29 121.2(9)
C31 C30 H30 119.4
C29 C30 H30 119.4
C32 C31 C30 119.4(8)
C32 C31 H31 120.3
C30 C31 H31 120.3
C31 C32 C27 121.5(8)
C31 C32 H32 119.3
C27 C32 H32 119.3
C38 C33 C34 118.9(6)
C38 C33 P2 121.0(6)
C34 C33 P2 120.0(6)
C33 C34 C35 120.4(8)
C33 C34 H34 119.8
C35 C34 H34 119.8
C36 C35 C34 120.1(8)
C36 C35 H35 120.0
C34 C35 H35 120.0
C37 C36 C35 119.7(8)
C37 C36 H36 120.1
C35 C36 H36 120.1
C36 C37 C38 120.5(8)
C36 C37 H37 119.8
C38 C37 H37 119.8
C33 C38 C37 120.4(7)
C33 C38 H38 119.8
C37 C38 H38 119.8
C40 C39 C44 118.5(7)
C40 C39 P2 119.9(6)
C44 C39 P2 121.5(5)
C39 C40 C41 119.2(9)
C39 C40 H40 120.4
C41 C40 H40 120.4
C42 C41 C40 120.7(9)
C42 C41 H41 119.7
C40 C41 H41 119.7
C41 C42 C43 120.1(9)
C41 C42 H42 119.9
C43 C42 H42 119.9
C42 C43 C44 120.8(10)
C42 C43 H43 119.6
C44 C43 H43 119.6
C43 C44 C39 120.6(8)
C43 C44 H44 119.7
C39 C44 H44 119.7
C46 C45 C54 100.9(5)
C46 C45 C50 113.5(6)
C54 C45 C50 110.9(6)
C46 C45 P1 107.3(5)
C54 C45 P1 105.7(5)
C50 C45 P1 117.0(5)
C47 C46 C56 121.6(6)
C47 C46 C45 125.2(7)
C56 C46 C45 109.2(6)
C46 C47 C59 121.2(6)
C46 C47 C48 119.7(6)
C59 C47 C48 107.8(6)
C49 C48 C61 120.1(7)
C49 C48 C47 120.5(6)
C61 C48 C47 107.8(6)
C48 C49 C64 120.1(6)
C48 C49 C50 122.1(6)
C64 C49 C50 108.8(6)
C51 C50 C49 103.5(6)
C51 C50 C45 121.1(6)
C49 C50 C45 117.4(6)
C51 C50 H50 104.3
C49 C50 H50 104.3
C45 C50 H50 104.3
C65 C51 C50 110.9(6)
C65 C51 C52 124.7(7)
C50 C51 C52 122.7(6)
C51 C52 C100 109.0(6)
C51 C52 C53 110.0(6)
C100 C52 C53 100.3(5)
C51 C52 H52 112.3
C100 C52 H52 112.3
C53 C52 H52 112.3
C54 C53 C91 119.7(6)
C54 C53 C52 123.1(6)
C91 C53 C52 109.3(6)
C53 C54 C55 120.1(6)
C53 C54 C45 125.2(6)
C55 C54 C45 109.7(6)
C89 C55 C54 121.6(6)
C89 C55 C56 122.8(6)
C54 C55 C56 108.7(6)
C46 C56 C57 119.6(6)
C46 C56 C55 106.1(6)
C57 C56 C55 117.1(6)
C46 C56 Os2 120.1(5)
C57 C56 Os2 72.1(4)
C55 C56 Os2 119.5(5)
C56 C57 C58 115.9(6)
C56 C57 C88 117.1(6)
C58 C57 C88 104.4(6)
C56 C57 Os2 69.3(4)
C58 C57 Os2 123.7(5)
C88 C57 Os2 123.2(5)
C59 C58 C75 120.8(7)
C59 C58 C57 120.6(6)
C75 C58 C57 108.1(6)
C58 C59 C47 120.9(6)
C58 C59 C60 120.9(6)
C47 C59 C60 107.4(6)
C73 C60 C61 120.1(7)
C73 C60 C59 119.5(7)
C61 C60 C59 108.8(6)
C62 C61 C48 119.6(6)
C62 C61 C60 120.1(6)
C48 C61 C60 108.2(6)
C61 C62 C105 119.6(6)
C61 C62 C71 119.8(6)
C105 C62 C71 108.6(6)
C105 C64 C49 120.2(6)
C105 C64 C65 123.4(6)
C49 C64 C65 107.4(6)
C51 C65 C64 107.3(6)
C51 C65 C66 121.6(7)
C64 C65 C66 118.6(6)
C67 C66 C68 101.1(5)
C67 C66 C65 109.6(6)
C68 C66 C65 110.8(5)
C67 C66 P2 107.3(4)
C68 C66 P2 107.1(4)
C65 C66 P2 119.3(5)
C100 C67 C99 121.4(6)
C100 C67 C66 124.2(6)
C99 C67 C66 109.3(6)
C69 C68 C104 122.6(6)
C69 C68 C66 125.0(6)
C104 C68 C66 108.4(6)
C68 C69 C70 119.8(6)
C68 C69 C105 121.8(6)
C70 C69 C105 107.6(6)
C101 C70 C71 121.4(6)
C101 C70 C69 121.2(6)
C71 C70 C69 107.8(6)
C72 C71 C70 120.1(7)
C72 C71 C62 120.0(7)
C70 C71 C62 108.4(6)
C71 C72 C73 119.5(6)
C71 C72 C80 118.9(6)
C73 C72 C80 108.2(6)
C60 C73 C72 120.5(6)
C60 C73 C74 118.9(6)
C72 C73 C74 108.1(6)
C75 C74 C79 119.4(7)
C75 C74 C73 121.4(6)
C79 C74 C73 107.3(6)
C74 C75 C76 120.2(7)
C74 C75 C58 118.4(7)
C76 C75 C58 109.0(6)
C77 C76 C75 120.4(7)
C77 C76 C88 119.9(7)
C75 C76 C88 109.1(6)
C76 C77 C85 120.1(7)
C76 C77 C78 119.2(7)
C85 C77 C78 108.9(7)
C79 C78 C83 120.0(7)
C79 C78 C77 120.7(7)
C83 C78 C77 107.9(6)
C78 C79 C80 119.6(7)
C78 C79 C74 120.0(7)
C80 C79 C74 108.9(6)
C81 C80 C79 119.9(7)
C81 C80 C72 120.3(6)
C79 C80 C72 107.6(6)
C80 C81 C82 120.7(7)
C80 C81 C101 119.4(6)
C82 C81 C101 108.4(6)
C83 C82 C81 118.9(7)
C83 C82 C102 120.5(7)
C81 C82 C102 109.4(6)
C82 C83 C78 120.8(7)
C82 C83 C84 119.2(6)
C78 C83 C84 108.0(6)
C96 C84 C83 119.9(6)
C96 C84 C85 120.7(6)
C83 C84 C85 107.3(6)
C86 C85 C77 119.3(7)
C86 C85 C84 119.9(6)
C77 C85 C84 107.9(7)
C85 C86 C87 120.2(7)
C85 C86 C95 119.0(7)
C87 C86 C95 108.7(6)
C88 C87 C86 121.0(7)
C88 C87 C89 120.1(6)
C86 C87 C89 107.1(6)
C87 C88 C76 119.3(7)
C87 C88 C57 122.2(6)
C76 C88 C57 108.7(6)
C55 C89 C90 119.0(6)
C55 C89 C87 119.9(6)
C90 C89 C87 108.1(6)
C91 C90 C89 119.1(6)
C91 C90 C95 119.3(7)
C89 C90 C95 109.3(6)
C53 C91 C90 120.4(7)
C53 C91 C92 109.8(6)
C90 C91 C92 119.5(6)
C93 C92 C91 120.9(7)
C93 C92 C100 120.4(6)
C91 C92 C100 108.4(6)
C92 C93 C98 121.8(6)
C92 C93 C94 119.5(7)
C98 C93 C94 108.3(6)
C95 C94 C96 120.2(7)
C95 C94 C93 119.8(6)
C96 C94 C93 107.3(6)
C94 C95 C90 121.0(6)
C94 C95 C86 120.5(6)
C90 C95 C86 106.8(6)
C84 C96 C97 120.7(7)
C84 C96 C94 119.7(7)
C97 C96 C94 107.8(6)
C102 C97 C96 119.9(7)
C102 C97 C98 121.2(6)
C96 C97 C98 107.2(6)
C93 C98 C99 117.5(6)
C93 C98 C97 109.4(6)
C99 C98 C97 119.3(6)
C98 C99 C67 120.4(7)
C98 C99 C104 122.1(6)
C67 C99 C104 110.4(6)
C67 C100 C92 118.4(6)
C67 C100 C52 124.1(6)
C92 C100 C52 109.8(6)
C70 C101 C81 119.7(7)
C70 C101 C103 122.3(6)
C81 C101 C103 107.7(6)
C97 C102 C82 119.8(7)
C97 C102 C103 121.1(6)
C82 C102 C103 108.9(6)
C102 C103 C104 118.2(6)
C102 C103 C101 104.9(6)
C104 C103 C101 115.2(6)
C102 C103 Os5 125.3(5)
C104 C103 Os5 68.9(4)
C101 C103 Os5 120.9(5)
C99 C104 C103 117.3(6)
C99 C104 C68 104.7(5)
C103 C104 C68 118.6(6)
C99 C104 Os5 123.2(5)
C103 C104 Os5 72.0(4)
C68 C104 Os5 119.1(4)
C64 C105 C62 120.4(6)
C64 C105 C69 118.2(6)
C62 C105 C69 107.6(6)
Cl1 C106 Cl2 122.7(13)
Cl1 C106 H10A 106.7
Cl2 C106 H10A 106.7
Cl1 C106 H10B 106.7
Cl2 C106 H10B 106.7
H10A C106 H10B 106.6
C21 P1 C27 102.4(3)
C21 P1 C45 107.8(3)
C27 P1 C45 100.3(3)
C21 P1 Os1 111.3(3)
C27 P1 Os1 119.4(3)
C45 P1 Os1 114.3(2)
C39 P2 C33 101.5(3)
C39 P2 C66 106.8(3)
C33 P2 C66 104.1(3)
C39 P2 Os4 114.0(2)
C33 P2 Os4 116.4(2)
C66 P2 Os4 112.8(2)
C2 Os1 C3 93.6(4)
C2 Os1 C1 90.2(4)
C3 Os1 C1 174.9(3)
C2 Os1 P1 94.3(3)
C3 Os1 P1 93.8(3)
C1 Os1 P1 89.4(2)
C2 Os1 Os3 99.7(3)
C3 Os1 Os3 92.3(3)
C1 Os1 Os3 83.6(2)
P1 Os1 Os3 164.32(5)
C2 Os1 Os2 158.1(3)
C3 Os1 Os2 81.2(2)
C1 Os1 Os2 93.9(2)
P1 Os1 Os2 107.20(4)
Os3 Os1 Os2 59.540(10)
C6 Os2 C5 89.4(3)
C6 Os2 C4 92.7(3)
C5 Os2 C4 176.8(3)
C6 Os2 C56 129.2(3)
C5 Os2 C56 92.1(3)
C4 Os2 C56 88.5(3)
C6 Os2 C57 90.6(3)
C5 Os2 C57 90.4(3)
C4 Os2 C57 92.0(3)
C56 Os2 C57 38.6(2)
C6 Os2 Os3 90.7(3)
C5 Os2 Os3 84.9(2)
C4 Os2 Os3 92.6(2)
C56 Os2 Os3 140.00(17)
C57 Os2 Os3 175.15(19)
C6 Os2 Os1 148.5(3)
C5 Os2 Os1 95.2(2)
C4 Os2 Os1 81.8(2)
C56 Os2 Os1 81.84(17)
C57 Os2 Os1 120.42(17)
Os3 Os2 Os1 58.851(10)
C9 Os3 C7 100.8(4)
C9 Os3 C8 90.6(4)
C7 Os3 C8 89.7(4)
C9 Os3 C10 90.0(4)
C7 Os3 C10 92.2(4)
C8 Os3 C10 177.9(4)
C9 Os3 Os1 97.2(3)
C7 Os3 Os1 161.5(3)
C8 Os3 Os1 94.5(2)
C10 Os3 Os1 83.4(3)
C9 Os3 Os2 157.7(3)
C7 Os3 Os2 100.9(3)
C8 Os3 Os2 84.7(3)
C10 Os3 Os2 94.0(2)
Os1 Os3 Os2 61.608(10)
C12 Os4 C13 91.4(3)
C12 Os4 C11 95.9(3)
C13 Os4 C11 172.7(3)
C12 Os4 P2 94.7(2)
C13 Os4 P2 89.2(2)
C11 Os4 P2 90.6(2)
C12 Os4 Os6 95.8(2)
C13 Os4 Os6 87.2(2)
C11 Os4 Os6 91.7(2)
P2 Os4 Os6 168.99(4)
C12 Os4 Os5 155.1(2)
C13 Os4 Os5 91.4(2)
C11 Os4 Os5 81.8(2)
P2 Os4 Os5 110.09(4)
Os6 Os4 Os5 59.648(9)
C15 Os5 C14 90.6(3)
C15 Os5 C16 88.8(3)
C14 Os5 C16 179.0(3)
C15 Os5 C104 134.5(3)
C14 Os5 C104 91.1(3)
C16 Os5 C104 89.9(3)
C15 Os5 C103 95.4(3)
C14 Os5 C103 90.3(3)
C16 Os5 C103 90.6(3)
C104 Os5 C103 39.1(2)
C15 Os5 Os6 85.9(2)
C14 Os5 Os6 91.4(2)
C16 Os5 Os6 87.8(2)
C104 Os5 Os6 139.48(17)
C103 Os5 Os6 177.84(18)
C15 Os5 Os4 144.2(2)
C14 Os5 Os4 84.0(2)
C16 Os5 Os4 96.0(2)
C104 Os5 Os4 81.13(16)
C103 Os5 Os4 119.93(17)
Os6 Os5 Os4 58.966(9)
C18 Os6 C19 100.9(3)
C18 Os6 C17 87.8(3)
C19 Os6 C17 92.6(3)
C18 Os6 C20 92.7(3)
C19 Os6 C20 89.5(3)
C17 Os6 C20 177.7(3)
C18 Os6 Os4 163.8(2)
C19 Os6 Os4 95.2(2)
C17 Os6 Os4 93.2(2)
C20 Os6 Os4 85.7(2)
C18 Os6 Os5 102.5(2)
C19 Os6 Os5 156.6(2)
C17 Os6 Os5 87.3(2)
C20 Os6 Os5 90.4(2)
Os4 Os6 Os5 61.386(10)

loop_
_geom_bond_atom_site_label_1
_geom_bond_atom_site_label_2
_geom_bond_distance
C1 O1 1.160(10)
C1 Os1 1.929(9)
C2 O2 1.130(10)
C2 Os1 1.894(9)
C3 O3 1.141(10)
C3 Os1 1.924(10)
C4 O4 1.123(9)
C4 Os2 1.966(9)
C5 O5 1.127(9)
C5 Os2 1.960(9)
C6 O6 1.131(9)
C6 Os2 1.946(8)
C7 O7 1.135(10)
C7 Os3 1.927(8)
C8 O8 1.157(10)
C8 Os3 1.930(10)
C9 O9 1.127(9)
C9 Os3 1.916(8)
C10 O10 1.152(10)
C10 Os3 1.936(10)
C11 O11 1.130(9)
C11 Os4 1.966(9)
C12 O12 1.154(9)
C12 Os4 1.889(8)
C13 O13 1.142(9)
C13 Os4 1.948(9)
C14 O14 1.121(9)
C14 Os5 1.957(9)
C15 O15 1.136(9)
C15 Os5 1.933(8)
C16 O16 1.138(10)
C16 Os5 1.966(10)
C17 O17 1.152(10)
C17 Os6 1.959(9)
C18 O18 1.150(9)
C18 Os6 1.915(8)
C19 O19 1.124(10)
C19 Os6 1.925(9)
C20 O20 1.123(9)
C20 Os6 1.960(9)
C21 C22 1.385(11)
C21 C26 1.378(11)
C21 P1 1.825(8)
C22 C23 1.390(12)
C22 H22 0.9500
C23 C24 1.385(14)
C23 H23 0.9500
C24 C25 1.368(16)
C24 H24 0.9500
C25 C26 1.394(13)
C25 H25 0.9500
C26 H26 0.9500
C27 C28 1.376(11)
C27 C32 1.408(11)
C27 P1 1.834(8)
C28 C29 1.355(13)
C28 H28 0.9500
C29 C30 1.395(14)
C29 H29 0.9500
C30 C31 1.356(13)
C30 H30 0.9500
C31 C32 1.356(11)
C31 H31 0.9500
C32 H32 0.9500
C33 C38 1.390(10)
C33 C34 1.392(10)
C33 P2 1.835(7)
C34 C35 1.400(10)
C34 H34 0.9500
C35 C36 1.388(12)
C35 H35 0.9500
C36 C37 1.374(12)
C36 H36 0.9500
C37 C38 1.402(10)
C37 H37 0.9500
C38 H38 0.9500
C39 C40 1.373(10)
C39 C44 1.407(11)
C39 P2 1.822(7)
C40 C41 1.422(13)
C40 H40 0.9500
C41 C42 1.350(15)
C41 H41 0.9500
C42 C43 1.361(14)
C42 H42 0.9500
C43 C44 1.366(11)
C43 H43 0.9500
C44 H44 0.9500
C45 C46 1.520(9)
C45 C54 1.526(10)
C45 C50 1.535(10)
C45 P1 1.921(7)
C46 C47 1.336(9)
C46 C56 1.442(10)
C47 C59 1.456(9)
C47 C48 1.481(10)
C48 C49 1.380(9)
C48 C61 1.447(9)
C49 C64 1.424(10)
C49 C50 1.509(9)
C50 C51 1.464(10)
C50 H50 1.0000
C51 C65 1.397(10)
C51 C52 1.498(10)
C52 C100 1.531(9)
C52 C53 1.542(10)
C52 H52 1.0000
C53 C54 1.366(10)
C53 C91 1.411(10)
C54 C55 1.421(9)
C55 C89 1.374(10)
C55 C56 1.483(9)
C56 C57 1.478(9)
C56 Os2 2.214(7)
C57 C58 1.499(10)
C57 C88 1.509(10)
C57 Os2 2.252(7)
C58 C59 1.365(10)
C58 C75 1.460(9)
C59 C60 1.464(10)
C60 C73 1.399(10)
C60 C61 1.451(10)
C61 C62 1.399(10)
C62 C105 1.424(9)
C62 C71 1.460(9)
C64 C105 1.395(9)
C64 C65 1.487(10)
C65 C66 1.554(9)
C66 C67 1.528(9)
C66 C68 1.540(9)
C66 P2 1.923(7)
C67 C100 1.354(9)
C67 C99 1.434(9)
C68 C69 1.341(10)
C68 C104 1.490(9)
C69 C70 1.462(9)
C69 C105 1.466(10)
C70 C101 1.370(10)
C70 C71 1.425(10)
C71 C72 1.410(10)
C72 C73 1.446(10)
C72 C80 1.454(10)
C73 C74 1.457(10)
C74 C75 1.400(10)
C74 C79 1.450(10)
C75 C76 1.430(10)
C76 C77 1.411(10)
C76 C88 1.441(9)
C77 C85 1.417(10)
C77 C78 1.434(10)
C78 C79 1.388(11)
C78 C83 1.431(10)
C79 C80 1.443(10)
C80 C81 1.393(10)
C81 C82 1.428(10)
C81 C101 1.464(9)
C82 C83 1.400(10)
C82 C102 1.436(10)
C83 C84 1.447(10)
C84 C96 1.375(10)
C84 C85 1.450(10)
C85 C86 1.396(10)
C86 C87 1.435(10)
C86 C95 1.466(10)
C87 C88 1.361(10)
C87 C89 1.473(9)
C89 C90 1.420(10)
C90 C91 1.420(10)
C90 C95 1.445(9)
C91 C92 1.428(10)
C92 C93 1.391(10)
C92 C100 1.428(9)
C93 C98 1.399(10)
C93 C94 1.463(9)
C94 C95 1.372(10)
C94 C96 1.460(10)
C96 C97 1.443(10)
C97 C102 1.381(10)
C97 C98 1.464(9)
C98 C99 1.402(9)
C99 C104 1.474(10)
C101 C103 1.501(10)
C102 C103 1.486(10)
C103 C104 1.487(9)
C103 Os5 2.242(7)
C104 Os5 2.199(7)
C106 Cl1 1.549(15)
C106 Cl2 1.722(15)
C106 H10A 0.9900
C106 H10B 0.9900
P1 Os1 2.3629(19)
P2 Os4 2.3612(18)
Os1 Os3 2.8679(4)
Os1 Os2 2.9480(4)
Os2 Os3 2.8886(4)
Os4 Os6 2.8629(4)
Os4 Os5 2.9331(4)
Os5 Os6 2.8832(4)
